data_2233933
loop_
_publ_author_name
'Arman, Hadi D.'
'Poplaukhin, Pavel'
'Tiekink, Edward R. T.'

_publ_section_title
;
 Bis[<i>N</i>-(2-hydroxyethyl)-<i>N</i>-methyldithiocarbamato-\k<i>S</i>][2,4,6-tris(pyridin-2-yl)-1,3,5-triazine-\k^3^<i>N</i>^1^,<i>N</i>^2^,<i>N</i>^6^]zinc
 dioxane sesquisolvate
;
_journal_coeditor_code LH5418
_journal_issue 3
_journal_name_full 'Acta Crystallographica Section E'
_journal_page_first m319
_journal_page_last m320
_journal_paper_doi 10.1107/S160053681200671X
_journal_volume 68
_journal_year 2012
_chemical_formula_iupac '[Zn (C4 H8 N O S2)2 (C18 H12 N6)], 1.5C4 H8 O2'
_chemical_formula_moiety 'C26 H28 N8 O2 S4 Zn, 1.5(C4 H8 O2)'
_chemical_formula_sum 'C32 H40 N8 O5 S4 Zn'
_chemical_formula_weight 810.33
_chemical_name_systematic
;
Bis[<i>N</i>-(2-hydroxyethyl)-<i>N</i>-methyldithiocarbamato-\k<i>S</i>][2,4,6-
tris(pyridin-2-yl)-1,3,5-triazine-\k^3^<i>N</i>^1^,<i>N</i>^2^,<i>N</i>^6^]zinc
dioxane sesquisolvate
;
_space_group_IT_number 2
_symmetry_cell_setting triclinic
_symmetry_space_group_name_Hall '-P 1'
_symmetry_space_group_name_H-M 'P -1'
_atom_sites_solution_hydrogens geom
_atom_sites_solution_primary direct
_atom_sites_solution_secondary difmap
_audit_creation_method SHELXL-97
_cell_angle_alpha 107.214(12)
_cell_angle_beta 105.780(15)
_cell_angle_gamma 100.892(11)
_cell_formula_units_Z 2
_cell_length_a 11.863(10)
_cell_length_b 13.019(11)
_cell_length_c 13.199(11)
_cell_measurement_reflns_used 7249
_cell_measurement_temperature 98(2)
_cell_measurement_theta_max 40.4726
_cell_measurement_theta_min 2.0506
_cell_volume 1792(3)
_computing_cell_refinement 'CrystalClear (Molecular Structure Corporation & Rigaku, 2005)'
_computing_data_collection 'CrystalClear (Molecular Structure Corporation & Rigaku, 2005)'
_computing_data_reduction 'CrystalClear (Molecular Structure Corporation & Rigaku, 2005)'
_computing_molecular_graphics 'ORTEP-3 (Farrugia, 1997) and  DIAMOND (Brandenburg, 2006)'
_computing_publication_material 'publCIF (Westrip, 2010)'
_computing_structure_refinement 'SHELXL97 (Sheldrick, 2008)'
_computing_structure_solution 'SHELXS97 (Sheldrick, 2008)'
_diffrn_ambient_temperature 98(2)
_diffrn_measured_fraction_theta_full 0.985
_diffrn_measured_fraction_theta_max 0.985
_diffrn_measurement_device_type 'Rigaku AFC12/SATURN724'
_diffrn_measurement_method \w
_diffrn_radiation_monochromator graphite
_diffrn_radiation_source 'fine-focus sealed tube'
_diffrn_radiation_type MoK\a
_diffrn_radiation_wavelength 0.71069
_diffrn_reflns_av_R_equivalents 0.0671
_diffrn_reflns_av_sigmaI/netI 0.0910
_diffrn_reflns_limit_h_max 14
_diffrn_reflns_limit_h_min -13
_diffrn_reflns_limit_k_max 15
_diffrn_reflns_limit_k_min -16
_diffrn_reflns_limit_l_max 16
_diffrn_reflns_limit_l_min -16
_diffrn_reflns_number 11537
_diffrn_reflns_theta_full 26.00
_diffrn_reflns_theta_max 26.00
_diffrn_reflns_theta_min 2.13
_diffrn_standards_decay_% 0
_diffrn_standards_interval_count 0
_diffrn_standards_number 0
_exptl_absorpt_coefficient_mu 0.971
_exptl_absorpt_correction_T_max 1
_exptl_absorpt_correction_T_min 0.5387
_exptl_absorpt_correction_type multi-scan
_exptl_absorpt_process_details '(ABSCOR; Higashi, 1995)'
_exptl_crystal_colour red
_exptl_crystal_density_diffrn 1.502
_exptl_crystal_density_method 'not measured'
_exptl_crystal_description prism
_exptl_crystal_F_000 844
_exptl_crystal_size_max 0.40
_exptl_crystal_size_mid 0.30
_exptl_crystal_size_min 0.05
_refine_diff_density_max 1.536
_refine_diff_density_min -1.077
_refine_ls_extinction_method none
_refine_ls_goodness_of_fit_ref 1.119
_refine_ls_hydrogen_treatment mixed
_refine_ls_matrix_type full
_refine_ls_number_parameters 459
_refine_ls_number_reflns 6940
_refine_ls_number_restraints 2
_refine_ls_restrained_S_all 1.119
_refine_ls_R_factor_all 0.0980
_refine_ls_R_factor_gt 0.0847
_refine_ls_shift/su_max 0.000
_refine_ls_shift/su_mean 0.000
_refine_ls_structure_factor_coef Fsqd
_refine_ls_weighting_details 'calc w=1/[\s^2^(Fo^2^)+(0.1081P)^2^+2.9610P] where P=(Fo^2^+2Fc^2^)/3'
_refine_ls_weighting_scheme calc
_refine_ls_wR_factor_gt 0.2072
_refine_ls_wR_factor_ref 0.2218
_reflns_number_gt 5803
_reflns_number_total 6940
_reflns_threshold_expression I>2\s(I)
_cod_data_source_file lh5418.cif
_cod_data_source_block I
_cod_database_code 2233933
_cod_database_fobs_code 2233933

loop_
_symmetry_equiv_pos_as_xyz
'x, y, z'
'-x, -y, -z'

loop_
_atom_site_type_symbol
_atom_site_label
_atom_site_fract_x
_atom_site_fract_y
_atom_site_fract_z
_atom_site_U_iso_or_equiv
_atom_site_adp_type
_atom_site_calc_flag
_atom_site_refinement_flags
_atom_site_occupancy
_atom_site_symmetry_multiplicity
Zn Zn 0.32652(5) 0.25219(5) 0.17902(5) 0.0214(2) Uani d . 1 1
S S1 0.11993(12) 0.16780(12) 0.14083(11) 0.0249(3) Uani d . 1 1
S S2 0.25672(12) 0.18343(12) 0.37341(12) 0.0258(3) Uani d . 1 1
S S3 0.30899(11) 0.26302(11) -0.00035(11) 0.0235(3) Uani d . 1 1
S S4 0.58474(12) 0.35416(12) 0.10628(11) 0.0255(3) Uani d . 1 1
O O1 -0.1375(4) 0.1443(4) 0.3793(4) 0.0365(10) Uani d D 1 1
H H1O -0.154(7) 0.203(4) 0.409(6) 0.055 Uiso d D 1 1
O O2 0.2186(4) 0.2066(5) -0.3764(4) 0.0436(11) Uani d D 1 1
H H2O 0.243(8) 0.229(7) -0.422(6) 0.065 Uiso d D 1 1
N N1 0.0198(4) 0.0710(4) 0.2576(4) 0.0227(9) Uani d . 1 1
N N2 0.4548(4) 0.3517(4) -0.0923(4) 0.0235(9) Uani d . 1 1
N N3 0.4988(4) 0.3147(4) 0.3053(4) 0.0217(9) Uani d . 1 1
N N4 0.6911(4) 0.2907(4) 0.3819(4) 0.0232(9) Uani d . 1 1
N N5 0.6605(4) 0.4724(4) 0.4388(4) 0.0223(9) Uani d . 1 1
N N6 0.4064(4) 0.1104(4) 0.1621(4) 0.0222(9) Uani d . 1 1
N N7 0.3506(4) 0.4350(4) 0.2704(4) 0.0206(9) Uani d . 1 1
N N8 0.9181(4) 0.3772(4) 0.5458(4) 0.0273(10) Uani d . 1 1
C C1 0.1241(5) 0.1345(4) 0.2602(4) 0.0227(11) Uani d . 1 1
C C2 -0.0933(5) 0.0332(5) 0.1600(5) 0.0298(12) Uani d . 1 1
H H2A -0.0774 -0.0020 0.0907 0.045 Uiso calc R 1 1
H H2B -0.1225 0.0978 0.1555 0.045 Uiso calc R 1 1
H H2C -0.1557 -0.0216 0.1683 0.045 Uiso calc R 1 1
C C3 0.0098(5) 0.0464(4) 0.3564(5) 0.0243(11) Uani d . 1 1
H H3A 0.0884 0.0376 0.3975 0.029 Uiso calc R 1 1
H H3B -0.0544 -0.0260 0.3305 0.029 Uiso calc R 1 1
C C4 -0.0215(5) 0.1375(5) 0.4374(5) 0.0286(12) Uani d . 1 1
H H4A -0.0237 0.1186 0.5043 0.034 Uiso calc R 1 1
H H4B 0.0414 0.2107 0.4636 0.034 Uiso calc R 1 1
C C5 0.4525(5) 0.3262(4) -0.0006(5) 0.0242(11) Uani d . 1 1
C C6 0.5716(5) 0.4002(5) -0.1017(5) 0.0278(12) Uani d . 1 1
H H6A 0.6225 0.4632 -0.0311 0.042 Uiso calc R 1 1
H H6B 0.5564 0.4271 -0.1646 0.042 Uiso calc R 1 1
H H6C 0.6141 0.3427 -0.1155 0.042 Uiso calc R 1 1
C C7 0.3460(5) 0.3288(5) -0.1898(5) 0.0259(11) Uani d . 1 1
H H7A 0.3554 0.3924 -0.2164 0.031 Uiso calc R 1 1
H H7B 0.2737 0.3241 -0.1658 0.031 Uiso calc R 1 1
C C8 0.3233(5) 0.2221(5) -0.2863(5) 0.0319(13) Uani d . 1 1
H H8A 0.3949 0.2260 -0.3114 0.038 Uiso calc R 1 1
H H8B 0.3119 0.1576 -0.2612 0.038 Uiso calc R 1 1
C C9 0.5757(5) 0.2521(4) 0.3114(4) 0.0214(10) Uani d . 1 1
C C10 0.7283(5) 0.4012(4) 0.4461(4) 0.0226(11) Uani d . 1 1
C C11 0.5469(5) 0.4246(4) 0.3676(4) 0.0203(10) Uani d . 1 1
C C12 0.5231(5) 0.1356(4) 0.2277(4) 0.0207(10) Uani d . 1 1
C C13 0.3513(5) 0.0074(4) 0.0824(4) 0.0240(11) Uani d . 1 1
H H13 0.2675 -0.0110 0.0376 0.029 Uiso calc R 1 1
C C14 0.4121(5) -0.0733(5) 0.0630(5) 0.0306(12) Uani d . 1 1
H H14 0.3713 -0.1455 0.0052 0.037 Uiso calc R 1 1
C C15 0.5332(5) -0.0466(5) 0.1295(5) 0.0299(12) Uani d . 1 1
H H15 0.5773 -0.1001 0.1168 0.036 Uiso calc R 1 1
C C16 0.5909(5) 0.0594(5) 0.2156(5) 0.0266(11) Uani d . 1 1
H H16 0.6734 0.0787 0.2641 0.032 Uiso calc R 1 1
C C17 0.4612(5) 0.4928(4) 0.3488(4) 0.0208(10) Uani d . 1 1
C C18 0.2691(5) 0.4911(5) 0.2475(5) 0.0244(11) Uani d . 1 1
H H18 0.1908 0.4512 0.1907 0.029 Uiso calc R 1 1
C C19 0.2962(5) 0.6065(5) 0.3048(5) 0.0263(11) Uani d . 1 1
H H19 0.2370 0.6444 0.2871 0.032 Uiso calc R 1 1
C C20 0.4107(5) 0.6656(5) 0.3879(5) 0.0274(12) Uani d . 1 1
H H20 0.4301 0.7439 0.4293 0.033 Uiso calc R 1 1
C C21 0.4961(5) 0.6073(5) 0.4091(5) 0.0257(11) Uani d . 1 1
H H21 0.5761 0.6452 0.4635 0.031 Uiso calc R 1 1
C C22 0.8523(5) 0.4487(5) 0.5334(5) 0.0252(11) Uani d . 1 1
C C23 1.0287(5) 0.4190(5) 0.6270(5) 0.0311(13) Uani d . 1 1
H H23 1.0770 0.3695 0.6352 0.037 Uiso calc R 1 1
C C24 1.0766(5) 0.5305(5) 0.6997(5) 0.0313(13) Uani d . 1 1
H H24 1.1547 0.5561 0.7577 0.038 Uiso calc R 1 1
C C25 1.0089(5) 0.6035(6) 0.6864(6) 0.0361(14) Uani d . 1 1
H H25 1.0403 0.6807 0.7344 0.043 Uiso calc R 1 1
C C26 0.8950(5) 0.5636(5) 0.6028(5) 0.0277(12) Uani d . 1 1
H H26 0.8464 0.6124 0.5921 0.033 Uiso calc R 1 1
O O3 -0.0197(4) 0.6269(4) -0.0009(4) 0.0421(11) Uani d . 1 1
O O4 0.1276(4) 0.7852(4) 0.2186(4) 0.0417(11) Uani d . 1 1
C C27 0.1087(7) 0.6711(7) 0.0298(7) 0.055(2) Uani d . 1 1
H H27A 0.1282 0.6750 -0.0375 0.066 Uiso calc R 1 1
H H27B 0.1504 0.6206 0.0578 0.066 Uiso calc R 1 1
C C28 0.1554(8) 0.7883(7) 0.1218(7) 0.058(2) Uani d . 1 1
H H28A 0.2452 0.8175 0.1427 0.070 Uiso calc R 1 1
H H28B 0.1170 0.8398 0.0925 0.070 Uiso calc R 1 1
C C29 -0.0024(6) 0.7421(6) 0.1860(6) 0.0411(15) Uani d . 1 1
H H29A -0.0424 0.7930 0.1571 0.049 Uiso calc R 1 1
H H29B -0.0235 0.7391 0.2528 0.049 Uiso calc R 1 1
C C30 -0.0481(6) 0.6276(6) 0.0968(6) 0.0377(14) Uani d . 1 1
H H30A -0.0111 0.5762 0.1275 0.045 Uiso calc R 1 1
H H30B -0.1381 0.5994 0.0755 0.045 Uiso calc R 1 1
O O5 0.5355(5) 0.0717(4) 0.4454(4) 0.0447(11) Uani d . 1 1
C C31 0.6229(6) 0.0446(6) 0.5217(6) 0.0406(15) Uani d . 1 1
H H31A 0.6998 0.1075 0.5588 0.049 Uiso calc R 1 1
H H31B 0.6414 -0.0231 0.4798 0.049 Uiso calc R 1 1
C C32 0.4249(6) -0.0228(6) 0.3903(6) 0.0392(15) Uani d . 1 1
H H32A 0.4432 -0.0904 0.3480 0.047 Uiso calc R 1 1
H H32B 0.3624 -0.0058 0.3360 0.047 Uiso calc R 1 1

loop_
_atom_site_aniso_label
_atom_site_aniso_U_11
_atom_site_aniso_U_22
_atom_site_aniso_U_33
_atom_site_aniso_U_12
_atom_site_aniso_U_13
_atom_site_aniso_U_23
Zn 0.0220(3) 0.0205(3) 0.0169(3) 0.0061(2) 0.0055(2) 0.0016(2)
S1 0.0243(6) 0.0279(7) 0.0193(7) 0.0064(5) 0.0074(5) 0.0052(5)
S2 0.0231(6) 0.0283(7) 0.0184(7) 0.0056(5) 0.0034(5) 0.0026(5)
S3 0.0229(6) 0.0249(6) 0.0196(7) 0.0050(5) 0.0074(5) 0.0048(5)
S4 0.0253(6) 0.0282(7) 0.0194(7) 0.0069(5) 0.0069(5) 0.0051(6)
O1 0.031(2) 0.042(2) 0.027(2) 0.0203(19) 0.0060(18) -0.0025(19)
O2 0.036(2) 0.065(3) 0.025(2) 0.015(2) 0.0059(19) 0.013(2)
N1 0.023(2) 0.022(2) 0.019(2) 0.0065(17) 0.0078(18) 0.0016(18)
N2 0.028(2) 0.026(2) 0.015(2) 0.0092(19) 0.0071(18) 0.0063(19)
N3 0.024(2) 0.018(2) 0.020(2) 0.0056(17) 0.0103(18) 0.0004(18)
N4 0.026(2) 0.025(2) 0.017(2) 0.0108(18) 0.0096(18) 0.0023(19)
N5 0.023(2) 0.021(2) 0.022(2) 0.0050(18) 0.0103(18) 0.0042(18)
N6 0.028(2) 0.025(2) 0.015(2) 0.0104(18) 0.0086(18) 0.0084(18)
N7 0.024(2) 0.021(2) 0.017(2) 0.0063(17) 0.0095(17) 0.0036(18)
N8 0.027(2) 0.034(3) 0.018(2) 0.010(2) 0.0082(19) 0.005(2)
C1 0.026(2) 0.020(2) 0.019(3) 0.014(2) 0.007(2) -0.002(2)
C2 0.026(3) 0.035(3) 0.019(3) 0.005(2) 0.005(2) 0.001(2)
C3 0.027(3) 0.025(3) 0.024(3) 0.011(2) 0.013(2) 0.008(2)
C4 0.029(3) 0.032(3) 0.020(3) 0.011(2) 0.006(2) 0.004(2)
C5 0.031(3) 0.019(2) 0.020(3) 0.010(2) 0.011(2) 0.000(2)
C6 0.023(3) 0.036(3) 0.025(3) 0.007(2) 0.011(2) 0.011(3)
C7 0.026(3) 0.034(3) 0.020(3) 0.010(2) 0.010(2) 0.011(2)
C8 0.037(3) 0.037(3) 0.022(3) 0.016(3) 0.009(2) 0.009(3)
C9 0.024(2) 0.024(3) 0.012(2) 0.007(2) 0.006(2) 0.002(2)
C10 0.023(2) 0.025(3) 0.017(3) 0.005(2) 0.011(2) 0.001(2)
C11 0.024(2) 0.019(2) 0.016(3) 0.005(2) 0.010(2) 0.001(2)
C12 0.026(2) 0.021(2) 0.013(2) 0.010(2) 0.008(2) 0.002(2)
C13 0.025(2) 0.023(3) 0.017(3) 0.006(2) 0.005(2) 0.000(2)
C14 0.041(3) 0.024(3) 0.027(3) 0.013(2) 0.013(3) 0.007(2)
C15 0.039(3) 0.026(3) 0.027(3) 0.016(2) 0.015(3) 0.006(2)
C16 0.032(3) 0.024(3) 0.020(3) 0.010(2) 0.006(2) 0.002(2)
C17 0.027(3) 0.016(2) 0.020(3) 0.009(2) 0.012(2) 0.005(2)
C18 0.027(3) 0.024(3) 0.022(3) 0.010(2) 0.012(2) 0.004(2)
C19 0.029(3) 0.028(3) 0.028(3) 0.014(2) 0.017(2) 0.010(2)
C20 0.034(3) 0.025(3) 0.026(3) 0.010(2) 0.016(2) 0.008(2)
C21 0.025(3) 0.024(3) 0.022(3) 0.003(2) 0.007(2) 0.004(2)
C22 0.025(3) 0.029(3) 0.022(3) 0.007(2) 0.010(2) 0.009(2)
C23 0.028(3) 0.042(3) 0.026(3) 0.015(3) 0.014(2) 0.010(3)
C24 0.020(2) 0.045(3) 0.017(3) 0.004(2) 0.001(2) 0.004(3)
C25 0.034(3) 0.036(3) 0.031(3) 0.004(3) 0.011(3) 0.006(3)
C26 0.029(3) 0.029(3) 0.020(3) 0.006(2) 0.009(2) 0.005(2)
O3 0.036(2) 0.049(3) 0.027(2) 0.007(2) 0.0007(19) 0.007(2)
O4 0.041(2) 0.047(3) 0.032(3) 0.011(2) 0.009(2) 0.012(2)
C27 0.050(4) 0.069(5) 0.041(4) 0.001(4) 0.022(4) 0.016(4)
C28 0.056(5) 0.064(5) 0.042(4) -0.005(4) 0.017(4) 0.017(4)
C29 0.038(3) 0.041(4) 0.047(4) 0.019(3) 0.018(3) 0.013(3)
C30 0.036(3) 0.038(3) 0.043(4) 0.017(3) 0.015(3) 0.013(3)
O5 0.059(3) 0.037(2) 0.032(3) 0.011(2) 0.012(2) 0.009(2)
C31 0.037(3) 0.038(3) 0.042(4) 0.014(3) 0.010(3) 0.010(3)
C32 0.045(4) 0.035(3) 0.026(3) 0.016(3) 0.002(3) 0.004(3)

loop_
_atom_type_symbol
_atom_type_description
_atom_type_scat_dispersion_real
_atom_type_scat_dispersion_imag
_atom_type_scat_source
C C 0.0033 0.0016 'International Tables Vol C Tables 4.2.6.8 and 6.1.1.4'
H H 0.0000 0.0000 'International Tables Vol C Tables 4.2.6.8 and 6.1.1.4'
N N 0.0061 0.0033 'International Tables Vol C Tables 4.2.6.8 and 6.1.1.4'
O O 0.0106 0.0060 'International Tables Vol C Tables 4.2.6.8 and 6.1.1.4'
S S 0.1246 0.1234 'International Tables Vol C Tables 4.2.6.8 and 6.1.1.4'
Zn Zn 0.2839 1.4301 'International Tables Vol C Tables 4.2.6.8 and 6.1.1.4'

loop_
_geom_angle_atom_site_label_1
_geom_angle_atom_site_label_2
_geom_angle_atom_site_label_3
_geom_angle_site_symmetry_1
_geom_angle_site_symmetry_3
_geom_angle
N3 Zn N6 . . 73.74(17)
N3 Zn N7 . . 73.82(16)
N6 Zn N7 . . 147.55(17)
N3 Zn S1 . . 143.15(13)
N6 Zn S1 . . 103.52(13)
N7 Zn S1 . . 102.90(12)
N3 Zn S3 . . 118.69(13)
N6 Zn S3 . . 97.83(12)
N7 Zn S3 . . 96.73(12)
S1 Zn S3 . . 98.16(5)
C1 S1 Zn . . 102.41(18)
C5 S3 Zn . . 110.22(19)
C4 O1 H1O . . 116(6)
C8 O2 H2O . . 106(6)
C1 N1 C2 . . 121.4(5)
C1 N1 C3 . . 121.7(4)
C2 N1 C3 . . 116.5(4)
C5 N2 C7 . . 124.2(4)
C5 N2 C6 . . 120.4(4)
C7 N2 C6 . . 115.3(4)
C11 N3 C9 . . 116.3(4)
C11 N3 Zn . . 121.2(4)
C9 N3 Zn . . 121.1(3)
C9 N4 C10 . . 114.9(4)
C11 N5 C10 . . 114.6(4)
C12 N6 C13 . . 119.1(5)
C12 N6 Zn . . 116.0(3)
C13 N6 Zn . . 124.4(4)
C17 N7 C18 . . 118.3(4)
C17 N7 Zn . . 115.2(3)
C18 N7 Zn . . 126.3(4)
C23 N8 C22 . . 117.5(5)
N1 C1 S2 . . 123.0(4)
N1 C1 S1 . . 117.0(4)
S2 C1 S1 . . 119.9(3)
N1 C2 H2A . . 109.5
N1 C2 H2B . . 109.5
H2A C2 H2B . . 109.5
N1 C2 H2C . . 109.5
H2A C2 H2C . . 109.5
H2B C2 H2C . . 109.5
N1 C3 C4 . . 113.1(4)
N1 C3 H3A . . 109.0
C4 C3 H3A . . 109.0
N1 C3 H3B . . 109.0
C4 C3 H3B . . 109.0
H3A C3 H3B . . 107.8
O1 C4 C3 . . 108.2(4)
O1 C4 H4A . . 110.1
C3 C4 H4A . . 110.1
O1 C4 H4B . . 110.1
C3 C4 H4B . . 110.1
H4A C4 H4B . . 108.4
N2 C5 S4 . . 120.1(4)
N2 C5 S3 . . 116.9(4)
S4 C5 S3 . . 123.0(3)
N2 C6 H6A . . 109.5
N2 C6 H6B . . 109.5
H6A C6 H6B . . 109.5
N2 C6 H6C . . 109.5
H6A C6 H6C . . 109.5
H6B C6 H6C . . 109.5
N2 C7 C8 . . 113.2(5)
N2 C7 H7A . . 108.9
C8 C7 H7A . . 108.9
N2 C7 H7B . . 108.9
C8 C7 H7B . . 108.9
H7A C7 H7B . . 107.7
O2 C8 C7 . . 109.8(5)
O2 C8 H8A . . 109.7
C7 C8 H8A . . 109.7
O2 C8 H8B . . 109.7
C7 C8 H8B . . 109.7
H8A C8 H8B . . 108.2
N4 C9 N3 . . 123.9(5)
N4 C9 C12 . . 122.0(5)
N3 C9 C12 . . 113.9(4)
N5 C10 N4 . . 125.1(5)
N5 C10 C22 . . 116.6(5)
N4 C10 C22 . . 118.2(5)
N5 C11 N3 . . 124.8(5)
N5 C11 C17 . . 120.9(4)
N3 C11 C17 . . 114.3(4)
N6 C12 C16 . . 122.6(5)
N6 C12 C9 . . 114.7(4)
C16 C12 C9 . . 122.7(5)
N6 C13 C14 . . 122.3(5)
N6 C13 H13 . . 118.8
C14 C13 H13 . . 118.8
C15 C14 C13 . . 118.5(5)
C15 C14 H14 . . 120.7
C13 C14 H14 . . 120.7
C14 C15 C16 . . 119.8(5)
C14 C15 H15 . . 120.1
C16 C15 H15 . . 120.1
C12 C16 C15 . . 117.6(5)
C12 C16 H16 . . 121.2
C15 C16 H16 . . 121.2
N7 C17 C21 . . 123.8(5)
N7 C17 C11 . . 114.9(4)
C21 C17 C11 . . 121.3(5)
N7 C18 C19 . . 121.7(5)
N7 C18 H18 . . 119.1
C19 C18 H18 . . 119.1
C20 C19 C18 . . 119.5(5)
C20 C19 H19 . . 120.2
C18 C19 H19 . . 120.2
C19 C20 C21 . . 118.4(5)
C19 C20 H20 . . 120.8
C21 C20 H20 . . 120.8
C17 C21 C20 . . 118.2(5)
C17 C21 H21 . . 120.9
C20 C21 H21 . . 120.9
N8 C22 C26 . . 122.5(5)
N8 C22 C10 . . 117.2(5)
C26 C22 C10 . . 120.3(5)
N8 C23 C24 . . 123.5(6)
N8 C23 H23 . . 118.2
C24 C23 H23 . . 118.2
C25 C24 C23 . . 118.7(5)
C25 C24 H24 . . 120.6
C23 C24 H24 . . 120.6
C24 C25 C26 . . 119.3(6)
C24 C25 H25 . . 120.4
C26 C25 H25 . . 120.4
C25 C26 C22 . . 118.4(6)
C25 C26 H26 . . 120.8
C22 C26 H26 . . 120.8
C27 O3 C30 . . 109.4(5)
C28 O4 C29 . . 108.4(5)
O3 C27 C28 . . 110.7(7)
O3 C27 H27A . . 109.5
C28 C27 H27A . . 109.5
O3 C27 H27B . . 109.5
C28 C27 H27B . . 109.5
H27A C27 H27B . . 108.1
O4 C28 C27 . . 110.6(6)
O4 C28 H28A . . 109.5
C27 C28 H28A . . 109.5
O4 C28 H28B . . 109.5
C27 C28 H28B . . 109.5
H28A C28 H28B . . 108.1
O4 C29 C30 . . 110.5(5)
O4 C29 H29A . . 109.5
C30 C29 H29A . . 109.5
O4 C29 H29B . . 109.5
C30 C29 H29B . . 109.5
H29A C29 H29B . . 108.1
O3 C30 C29 . . 112.0(6)
O3 C30 H30A . . 109.2
C29 C30 H30A . . 109.2
O3 C30 H30B . . 109.2
C29 C30 H30B . . 109.2
H30A C30 H30B . . 107.9
C31 O5 C32 . . 108.4(5)
O5 C31 C32 . 2_656 110.3(5)
O5 C31 H31A . . 109.6
C32 C31 H31A 2_656 . 109.6
O5 C31 H31B . . 109.6
C32 C31 H31B 2_656 . 109.6
H31A C31 H31B . . 108.1
O5 C32 C31 . 2_656 109.1(5)
O5 C32 H32A . . 109.9
C31 C32 H32A 2_656 . 109.9
O5 C32 H32B . . 109.9
C31 C32 H32B 2_656 . 109.9
H32A C32 H32B . . 108.3

loop_
_geom_bond_atom_site_label_1
_geom_bond_atom_site_label_2
_geom_bond_site_symmetry_2
_geom_bond_distance
_geom_bond_publ_flag
Zn S1 . 2.335(2) y
Zn S3 . 2.368(2) y
Zn N3 . 2.082(5) y
Zn N6 . 2.211(5) y
Zn N7 . 2.249(5) y
S1 C1 . 1.744(6) y
S2 C1 . 1.701(5) y
S3 C5 . 1.746(6) y
S4 C5 . 1.692(6) y
O1 C4 . 1.415(7) ?
O1 H1O . 0.840(10) ?
O2 C8 . 1.399(7) ?
O2 H2O . 0.840(10) ?
N1 C1 . 1.338(7) ?
N1 C2 . 1.461(7) ?
N1 C3 . 1.461(7) ?
N2 C5 . 1.352(7) ?
N2 C7 . 1.461(7) ?
N2 C6 . 1.464(7) ?
N3 C11 . 1.337(7) ?
N3 C9 . 1.335(7) ?
N4 C9 . 1.327(7) ?
N4 C10 . 1.348(7) ?
N5 C11 . 1.317(7) ?
N5 C10 . 1.345(7) ?
N6 C12 . 1.335(7) ?
N6 C13 . 1.339(7) ?
N7 C17 . 1.336(7) ?
N7 C18 . 1.341(7) ?
N8 C23 . 1.336(7) ?
N8 C22 . 1.342(7) ?
C2 H2A . 0.9800 ?
C2 H2B . 0.9800 ?
C2 H2C . 0.9800 ?
C3 C4 . 1.523(7) ?
C3 H3A . 0.9900 ?
C3 H3B . 0.9900 ?
C4 H4A . 0.9900 ?
C4 H4B . 0.9900 ?
C6 H6A . 0.9800 ?
C6 H6B . 0.9800 ?
C6 H6C . 0.9800 ?
C7 C8 . 1.500(8) ?
C7 H7A . 0.9900 ?
C7 H7B . 0.9900 ?
C8 H8A . 0.9900 ?
C8 H8B . 0.9900 ?
C9 C12 . 1.479(7) ?
C10 C22 . 1.478(7) ?
C11 C17 . 1.490(7) ?
C12 C16 . 1.390(7) ?
C13 C14 . 1.385(8) ?
C13 H13 . 0.9500 ?
C14 C15 . 1.378(8) ?
C14 H14 . 0.9500 ?
C15 C16 . 1.399(8) ?
C15 H15 . 0.9500 ?
C16 H16 . 0.9500 ?
C17 C21 . 1.382(7) ?
C18 C19 . 1.394(8) ?
C18 H18 . 0.9500 ?
C19 C20 . 1.391(8) ?
C19 H19 . 0.9500 ?
C20 C21 . 1.394(8) ?
C20 H20 . 0.9500 ?
C21 H21 . 0.9500 ?
C22 C26 . 1.407(8) ?
C23 C24 . 1.386(9) ?
C23 H23 . 0.9500 ?
C24 C25 . 1.374(9) ?
C24 H24 . 0.9500 ?
C25 C26 . 1.378(8) ?
C25 H25 . 0.9500 ?
C26 H26 . 0.9500 ?
O3 C27 . 1.417(8) ?
O3 C30 . 1.417(8) ?
O4 C28 . 1.413(9) ?
O4 C29 . 1.431(8) ?
C27 C28 . 1.525(11) ?
C27 H27A . 0.9900 ?
C27 H27B . 0.9900 ?
C28 H28A . 0.9900 ?
C28 H28B . 0.9900 ?
C29 C30 . 1.487(9) ?
C29 H29A . 0.9900 ?
C29 H29B . 0.9900 ?
C30 H30A . 0.9900 ?
C30 H30B . 0.9900 ?
O5 C31 . 1.413(8) ?
O5 C32 . 1.451(8) ?
C31 C32 2_656 1.498(10) ?
C31 H31A . 0.9900 ?
C31 H31B . 0.9900 ?
C32 C31 2_656 1.498(10) ?
C32 H32A . 0.9900 ?
C32 H32B . 0.9900 ?

loop_
_geom_hbond_atom_site_label_D
_geom_hbond_atom_site_label_H
_geom_hbond_atom_site_label_A
_geom_hbond_site_symmetry_A
_geom_hbond_distance_DH
_geom_hbond_distance_HA
_geom_hbond_distance_DA
_geom_hbond_angle_DHA
O1 H1O N4 1_455 0.84(7) 2.34(8) 3.038(8) 141(7)
O1 H1O N8 1_455 0.84(7) 2.27(6) 2.995(8) 146(7)
O2 H2O S2 1_554 0.84(9) 2.65(8) 3.387(6) 149(8)

loop_
_geom_torsion_atom_site_label_1
_geom_torsion_atom_site_label_2
_geom_torsion_atom_site_label_3
_geom_torsion_atom_site_label_4
_geom_torsion_site_symmetry_4
_geom_torsion
N3 Zn S1 C1 . -10.2(3)
N6 Zn S1 C1 . 70.6(2)
N7 Zn S1 C1 . -90.3(2)
S3 Zn S1 C1 . 170.79(17)
N3 Zn S3 C5 . -0.1(2)
N6 Zn S3 C5 . -75.8(2)
N7 Zn S3 C5 . 75.1(2)
S1 Zn S3 C5 . 179.26(19)
N6 Zn N3 C11 . 171.7(4)
N7 Zn N3 C11 . -7.3(4)
S1 Zn N3 C11 . -97.3(4)
S3 Zn N3 C11 . 81.6(4)
N6 Zn N3 C9 . 6.1(4)
N7 Zn N3 C9 . -172.9(4)
S1 Zn N3 C9 . 97.1(4)
S3 Zn N3 C9 . -84.0(4)
N3 Zn N6 C12 . -7.1(4)
N7 Zn N6 C12 . -5.3(5)
S1 Zn N6 C12 . -149.0(3)
S3 Zn N6 C12 . 110.6(4)
N3 Zn N6 C13 . -178.4(4)
N7 Zn N6 C13 . -176.6(4)
S1 Zn N6 C13 . 39.7(4)
S3 Zn N6 C13 . -60.7(4)
N3 Zn N7 C17 . 5.7(3)
N6 Zn N7 C17 . 3.9(5)
S1 Zn N7 C17 . 147.7(3)
S3 Zn N7 C17 . -112.3(3)
N3 Zn N7 C18 . -179.7(4)
N6 Zn N7 C18 . 178.5(4)
S1 Zn N7 C18 . -37.6(4)
S3 Zn N7 C18 . 62.4(4)
C2 N1 C1 S2 . 178.2(4)
C3 N1 C1 S2 . 5.0(7)
C2 N1 C1 S1 . -1.2(6)
C3 N1 C1 S1 . -174.4(4)
Zn S1 C1 N1 . -171.5(3)
Zn S1 C1 S2 . 9.0(3)
C1 N1 C3 C4 . 85.4(6)
C2 N1 C3 C4 . -88.1(6)
N1 C3 C4 O1 . 62.1(6)
C7 N2 C5 S4 . 178.7(4)
C6 N2 C5 S4 . 2.1(7)
C7 N2 C5 S3 . -0.7(7)
C6 N2 C5 S3 . -177.3(4)
Zn S3 C5 N2 . -171.4(3)
Zn S3 C5 S4 . 9.2(4)
C5 N2 C7 C8 . -97.2(6)
C6 N2 C7 C8 . 79.5(6)
N2 C7 C8 O2 . -179.5(5)
C10 N4 C9 N3 . -2.3(7)
C10 N4 C9 C12 . 174.4(5)
C11 N3 C9 N4 . 6.3(8)
Zn N3 C9 N4 . 172.5(4)
C11 N3 C9 C12 . -170.7(4)
Zn N3 C9 C12 . -4.4(6)
C11 N5 C10 N4 . 4.7(7)
C11 N5 C10 C22 . -173.9(4)
C9 N4 C10 N5 . -3.5(8)
C9 N4 C10 C22 . 175.0(4)
C10 N5 C11 N3 . -0.2(7)
C10 N5 C11 C17 . -179.0(4)
C9 N3 C11 N5 . -4.9(8)
Zn N3 C11 N5 . -171.2(4)
C9 N3 C11 C17 . 173.9(4)
Zn N3 C11 C17 . 7.6(6)
C13 N6 C12 C16 . 0.9(8)
Zn N6 C12 C16 . -170.8(4)
C13 N6 C12 C9 . 178.9(5)
Zn N6 C12 C9 . 7.1(6)
N4 C9 C12 N6 . -179.2(5)
N3 C9 C12 N6 . -2.2(7)
N4 C9 C12 C16 . -1.2(8)
N3 C9 C12 C16 . 175.8(5)
C12 N6 C13 C14 . -2.0(8)
Zn N6 C13 C14 . 169.0(4)
N6 C13 C14 C15 . 0.9(9)
C13 C14 C15 C16 . 1.2(9)
N6 C12 C16 C15 . 1.2(8)
C9 C12 C16 C15 . -176.7(5)
C14 C15 C16 C12 . -2.2(8)
C18 N7 C17 C21 . 0.9(8)
Zn N7 C17 C21 . 176.0(4)
C18 N7 C17 C11 . -178.9(4)
Zn N7 C17 C11 . -3.8(5)
N5 C11 C17 N7 . 176.9(5)
N3 C11 C17 N7 . -2.0(7)
N5 C11 C17 C21 . -2.9(8)
N3 C11 C17 C21 . 178.2(5)
C17 N7 C18 C19 . -1.4(8)
Zn N7 C18 C19 . -175.8(4)
N7 C18 C19 C20 . 0.1(8)
C18 C19 C20 C21 . 1.7(8)
N7 C17 C21 C20 . 0.8(8)
C11 C17 C21 C20 . -179.4(5)
C19 C20 C21 C17 . -2.1(8)
C23 N8 C22 C26 . -0.6(8)
C23 N8 C22 C10 . -178.0(5)
N5 C10 C22 N8 . 176.3(5)
N4 C10 C22 N8 . -2.4(7)
N5 C10 C22 C26 . -1.1(7)
N4 C10 C22 C26 . -179.8(5)
C22 N8 C23 C24 . 1.6(8)
N8 C23 C24 C25 . -1.8(9)
C23 C24 C25 C26 . 1.1(9)
C24 C25 C26 C22 . -0.2(9)
N8 C22 C26 C25 . 0.0(8)
C10 C22 C26 C25 . 177.2(5)
C30 O3 C27 C28 . -55.7(8)
C29 O4 C28 C27 . -58.8(8)
O3 C27 C28 O4 . 58.6(9)
C28 O4 C29 C30 . 59.0(8)
C27 O3 C30 C29 . 56.7(7)
O4 C29 C30 O3 . -58.9(7)
C32 O5 C31 C32 2_656 -60.6(7)
C31 O5 C32 C31 2_656 59.8(7)
